data_7207497
loop_
_publ_author_name
'Zhong, Di-Chang'
'Deng, Ji-Hua'
'Luo, Xu-Zhong'
'Lu, Tong-Bu'
'Wang, Ke-Jun'

_publ_section_title
;
 An unprecedented (4,10)-connected porous metal--organic framework
 containing two rare large secondary building units (SBUs)
;
_journal_issue 5
_journal_name_full CrystEngComm
_journal_page_first 1538
_journal_paper_doi 10.1039/c2ce06555j
_journal_volume 14
_journal_year 2012
_chemical_formula_sum 'C44 H66 Cd23 Cl2 N176 O11'
_chemical_formula_weight 5892.53
_chemical_name_systematic
;
?
;
_space_group_IT_number 12
_symmetry_cell_setting monoclinic
_symmetry_space_group_name_Hall '-C 2y'
_symmetry_space_group_name_H-M 'C 1 2/m 1'
_atom_sites_solution_hydrogens geom
_atom_sites_solution_primary direct
_atom_sites_solution_secondary difmap
_audit_creation_method SHELXL-97
_cell_angle_alpha 90.00
_cell_angle_beta 107.8490(10)
_cell_angle_gamma 90.00
_cell_formula_units_Z 2
_cell_length_a 36.087(3)
_cell_length_b 13.2881(10)
_cell_length_c 19.2349(14)
_cell_measurement_reflns_used 9517
_cell_measurement_temperature 173(2)
_cell_measurement_theta_max 27.06
_cell_measurement_theta_min 2.18
_cell_volume 8779.7(12)
_computing_cell_refinement 'Bruker SMART'
_computing_data_collection 'Bruker SMART'
_computing_data_reduction 'Bruker SAINT'
_computing_molecular_graphics 'Bruker SHELXTL'
_computing_publication_material 'Bruker SHELXTL'
_computing_structure_refinement 'SHELXL-97 (Sheldrick, 1997)'
_computing_structure_solution 'SHELXS-97 (Sheldrick, 1990)'
_diffrn_ambient_temperature 173(2)
_diffrn_measured_fraction_theta_full 0.988
_diffrn_measured_fraction_theta_max 0.988
_diffrn_measurement_device_type 'CCD area detector'
_diffrn_measurement_method 'phi and omega scans'
_diffrn_radiation_monochromator graphite
_diffrn_radiation_source 'fine-focus sealed tube'
_diffrn_radiation_type MoK\a
_diffrn_radiation_wavelength 0.71073
_diffrn_reflns_av_R_equivalents 0.0413
_diffrn_reflns_av_sigmaI/netI 0.0507
_diffrn_reflns_limit_h_max 46
_diffrn_reflns_limit_h_min -44
_diffrn_reflns_limit_k_max 16
_diffrn_reflns_limit_k_min -16
_diffrn_reflns_limit_l_max 13
_diffrn_reflns_limit_l_min -24
_diffrn_reflns_number 27839
_diffrn_reflns_theta_full 27.05
_diffrn_reflns_theta_max 27.05
_diffrn_reflns_theta_min 1.86
_diffrn_standards_interval_count 0
_diffrn_standards_interval_time 0
_diffrn_standards_number 0
_exptl_absorpt_coefficient_mu 2.844
_exptl_absorpt_correction_T_max 0.5366
_exptl_absorpt_correction_T_min 0.4275
_exptl_absorpt_correction_type multi-scan
_exptl_absorpt_process_details SADABS
_exptl_crystal_colour colorless
_exptl_crystal_density_diffrn 2.228
_exptl_crystal_density_method 'not measured'
_exptl_crystal_description block
_exptl_crystal_F_000 5568
_exptl_crystal_size_max 0.36
_exptl_crystal_size_mid 0.34
_exptl_crystal_size_min 0.25
_refine_diff_density_max 2.502
_refine_diff_density_min -1.314
_refine_diff_density_rms 0.228
_refine_ls_extinction_method none
_refine_ls_goodness_of_fit_ref 1.094
_refine_ls_hydrogen_treatment constr
_refine_ls_matrix_type full
_refine_ls_number_parameters 675
_refine_ls_number_reflns 9928
_refine_ls_number_restraints 166
_refine_ls_restrained_S_all 1.089
_refine_ls_R_factor_all 0.0721
_refine_ls_R_factor_gt 0.0466
_refine_ls_shift/su_max 0.001
_refine_ls_shift/su_mean 0.000
_refine_ls_structure_factor_coef Fsqd
_refine_ls_weighting_details 'calc w=1/[\s^2^(Fo^2^)+(0.0769P)^2^+39.7259P] where P=(Fo^2^+2Fc^2^)/3'
_refine_ls_weighting_scheme calc
_refine_ls_wR_factor_gt 0.1292
_refine_ls_wR_factor_ref 0.1428
_reflns_number_gt 7094
_reflns_number_total 9928
_reflns_threshold_expression >2sigma(I)
_cod_data_source_file c2ce06555j.txt
_cod_data_source_block l902224m
_cod_depositor_comments
;
The following automatic conversions were performed:

'_symmetry_cell_setting' value 'Monoclinic' changed to 'monoclinic'
according to /home/saulius/struct/CIF-dictionaries/cif_core.dic
dictionary named 'cif_core.dic' version 2.4.1 from 2010-06-29.

Automatic conversion script
Id: cif_fix_values 1715 2011-07-08 13:25:40Z adriana 
;
_cod_original_cell_volume 8779.8(11)
_cod_original_sg_symbol_H-M C2/m
_cod_database_code 7207497

loop_
_symmetry_equiv_pos_as_xyz
'x, y, z'
'-x, y, -z'
'x+1/2, y+1/2, z'
'-x+1/2, y+1/2, -z'
'-x, -y, -z'
'x, -y, z'
'-x+1/2, -y+1/2, -z'
'x+1/2, -y+1/2, z'

loop_
_atom_site_label
_atom_site_type_symbol
_atom_site_fract_x
_atom_site_fract_y
_atom_site_fract_z
_atom_site_U_iso_or_equiv
_atom_site_adp_type
_atom_site_occupancy
_atom_site_symmetry_multiplicity
_atom_site_calc_flag
_atom_site_refinement_flags
_atom_site_disorder_group
N46 N 0.0979(5) 0.9515(13) 0.0695(8) 0.068(3) Uani 0.594(15) 1 d PDU 1
N47 N 0.0767(5) 0.9183(9) 0.0059(9) 0.074(3) Uani 0.594(15) 1 d PDU 1
C15 C 0.0613(9) 1.0000 -0.0317(11) 0.076(4) Uani 0.52 2 d SPDU 1
H15 H 0.0421 1.0000 -0.0784 0.091 Uiso 0.52 2 calc SPR 1
N46' N 0.0977(8) 0.899(2) 0.0533(12) 0.072(3) Uani 0.406(15) 1 d PDU 2
N47' N 0.1016(8) 0.9083(12) -0.0098(12) 0.074(3) Uani 0.406(15) 1 d PDU 2
C15' C 0.0922(12) 1.0000 -0.0348(15) 0.075(3) Uani 0.48 2 d SPDU 2
H15' H 0.0741 1.0000 -0.0826 0.090 Uiso 0.48 2 calc SPR 2
N15 N 0.1060(2) 0.5497(5) 0.4013(4) 0.0295(15) Uani 1 1 d . .
N16 N 0.07676(18) 0.5813(4) 0.3433(3) 0.0230(14) Uani 1 1 d . .
C5 C 0.0595(3) 0.5000 0.3105(5) 0.0135(19) Uani 1 2 d S .
H5 H 0.0373 0.5000 0.2683 0.016 Uiso 0.50 2 calc SPR .
Cd2 Cd 0.125361(15) 0.85349(4) 0.17151(3) 0.01808(13) Uani 1 1 d . .
Cd3 Cd 0.063007(14) 0.75103(4) 0.30842(3) 0.01556(13) Uani 1 1 d . .
Cd6 Cd -0.117950(14) 0.75363(4) 0.32828(3) 0.01455(13) Uani 1 1 d . .
Cd1 Cd 0.14573(3) 0.64626(7) 0.49383(5) 0.0146(2) Uani 0.50 1 d P .
Cd4 Cd 0.00359(3) 0.5000 0.21275(7) 0.0064(2) Uani 0.50 2 d SP .
Cd5 Cd -0.09982(4) 0.5000 0.22339(8) 0.0201(3) Uani 0.50 2 d SP .
Cd7 Cd 0.2500 0.7500 0.5000 0.01909(17) Uani 1 2 d S .
Cd9 Cd -0.179809(19) 0.5000 0.01550(4) 0.01316(16) Uani 1 2 d S .
Cd10 Cd -0.2500 0.7500 0.0000 0.01337(16) Uani 1 2 d S .
Cd8 Cd 0.0000 0.5000 0.0000 0.0138(2) Uani 1 4 d S .
N1 N 0.21782(17) 0.7906(5) 0.5850(4) 0.0242(14) Uani 1 1 d . .
N2 N 0.18467(18) 0.7530(5) 0.5865(4) 0.0286(16) Uani 1 1 d . .
N3 N 0.17593(17) 0.7888(5) 0.6434(4) 0.0248(14) Uani 1 1 d . .
N4 N 0.2048(2) 0.8503(6) 0.6799(4) 0.0412(19) Uani 1 1 d . .
N5 N 0.19968(16) 0.5489(4) 0.5014(3) 0.0211(13) Uani 1 1 d . .
N6 N 0.23601(17) 0.5822(5) 0.5078(3) 0.0223(14) Uani 1 1 d . .
N7 N 0.15209(16) 0.7984(5) 0.2915(3) 0.0226(14) Uani 1 1 d . .
N8 N 0.13224(17) 0.7634(5) 0.3355(3) 0.0226(14) Uani 1 1 d . .
N9 N 0.15716(18) 0.7485(5) 0.4010(4) 0.0254(15) Uani 1 1 d . .
N10 N 0.19303(17) 0.7711(5) 0.3999(3) 0.0224(14) Uani 1 1 d . .
N11 N 0.0565(3) 0.8601(9) 0.5226(6) 0.080(3) Uani 1 1 d . .
N12 N 0.08493(18) 0.7932(5) 0.5485(3) 0.0235(14) Uani 1 1 d . .
N13 N 0.0909(3) 0.7533(6) 0.4897(4) 0.047(2) Uani 1 1 d . .
N14 N 0.06910(18) 0.7976(5) 0.4295(3) 0.0244(14) Uani 1 1 d . .
N17 N 0.1652(2) 0.7534(5) 0.1255(4) 0.0299(16) Uani 1 1 d . .
N18 N 0.1585(2) 0.6600(5) 0.0986(4) 0.0343(17) Uani 1 1 d . .
N19 N 0.18389(17) 0.6371(5) 0.0640(3) 0.0215(13) Uani 1 1 d . .
N20 N 0.20721(18) 0.7187(5) 0.0695(3) 0.0248(14) Uani 1 1 d . .
N21 N 0.07548(17) 0.7344(5) 0.1424(3) 0.0211(14) Uani 1 1 d . .
N22 N 0.05818(17) 0.6950(5) 0.1888(3) 0.0205(13) Uani 1 1 d . .
N23 N 0.03339(18) 0.6269(5) 0.1550(3) 0.0234(14) Uani 1 1 d . .
N24 N 0.03295(17) 0.6218(4) 0.0850(3) 0.0204(13) Uani 1 1 d . .
N25 N 0.08360(17) 0.9513(4) 0.2282(4) 0.0225(14) Uani 1 1 d . .
N26 N 0.06319(18) 0.9176(4) 0.2720(3) 0.0226(14) Uani 1 1 d . .
N27 N -0.00231(17) 0.7221(4) 0.2909(3) 0.0205(13) Uani 1 1 d . .
N28 N -0.01906(17) 0.6324(5) 0.2656(3) 0.0222(14) Uani 1 1 d . .
N29 N -0.05464(17) 0.6317(5) 0.2717(3) 0.0215(14) Uani 1 1 d . .
N30 N -0.06092(17) 0.7194(4) 0.3011(4) 0.0199(13) Uani 1 1 d . .
N31 N -0.0537(2) 0.5000 0.0438(5) 0.0202(17) Uani 1 2 d SU .
N32 N -0.0518(2) 0.5000 0.1145(5) 0.028(2) Uani 1 2 d SU .
N33 N -0.0878(3) 0.5000 0.1167(5) 0.032(2) Uani 1 2 d SU .
N34 N -0.1124(2) 0.5000 0.0486(5) 0.0206(17) Uani 1 2 d SU .
C11 C -0.1163(3) 0.5000 0.3267(6) 0.018(2) Uani 1 2 d S .
H11 H -0.1096 0.5000 0.2826 0.022 Uiso 0.50 2 calc SPR .
N35 N -0.12150(17) 0.5822(5) 0.3609(3) 0.0208(13) Uani 1 1 d . .
N36 N -0.1306(2) 0.5491(5) 0.4198(3) 0.0279(15) Uani 1 1 d . .
N37 N -0.1078(2) 0.9516(5) 0.2315(4) 0.0399(19) Uani 1 1 d . .
N38 N -0.11618(17) 0.9191(4) 0.2922(3) 0.0205(13) Uani 1 1 d . .
N41 N -0.17682(16) 0.6236(4) 0.1090(3) 0.0183(13) Uani 1 1 d . .
N40 N -0.15071(16) 0.6253(4) 0.1738(3) 0.0206(13) Uani 1 1 d . .
N39 N -0.15587(17) 0.7074(5) 0.2099(3) 0.0204(13) Uani 1 1 d . .
N42 N -0.19974(17) 0.7047(4) 0.1019(3) 0.0212(13) Uani 1 1 d . .
N43 N -0.2517(2) 1.0000 0.0085(4) 0.0177(18) Uani 1 2 d S .
N44 N -0.22938(16) 0.9190(4) 0.0175(3) 0.0206(13) Uani 1 1 d . .
N45 N -0.1929(2) 0.9501(5) 0.0327(5) 0.0330(18) Uani 0.50 1 d P 1
C14 C -0.1929(2) 0.9501(5) 0.0327(5) 0.0330(18) Uani 0.50 1 d P 2
H14 H -0.1706 0.9082 0.0419 0.040 Uiso 0.50 1 calc PR 2
C1 C 0.2305(2) 0.8510(6) 0.6427(4) 0.0259(18) Uani 1 1 d . .
H1 H 0.2540 0.8885 0.6554 0.031 Uiso 1 1 calc R .
C2 C 0.2576(3) 0.5000 0.5110(7) 0.028(3) Uani 1 2 d S .
H2 H 0.2845 0.5000 0.5150 0.034 Uiso 1 2 calc SR .
C3 C 0.1887(2) 0.8021(6) 0.3318(4) 0.0224(16) Uani 1 1 d . .
H3 H 0.2094 0.8239 0.3148 0.027 Uiso 1 1 calc R .
C4 C 0.0467(3) 0.8632(7) 0.4479(5) 0.041(2) Uani 1 1 d . .
H4 H 0.0275 0.9048 0.4159 0.050 Uiso 1 1 calc R .
C6 C 0.1948(2) 0.7864(6) 0.1064(4) 0.0273(18) Uani 1 1 d . .
H6 H 0.2059 0.8515 0.1179 0.033 Uiso 1 1 calc R .
C7 C 0.0589(2) 0.6892(6) 0.0788(4) 0.0263(17) Uani 1 1 d . .
H7 H 0.0649 0.7032 0.0350 0.032 Uiso 1 1 calc R .
C9 C -0.0287(2) 0.7731(6) 0.3119(4) 0.0233(17) Uani 1 1 d . .
H9 H -0.0250 0.8391 0.3320 0.028 Uiso 1 1 calc R .
C10 C -0.0910(2) 0.5000 0.0045(5) 0.0137(18) Uani 1 2 d SU .
H10 H -0.1007 0.5000 -0.0474 0.016 Uiso 1 2 calc SR .
C12 C -0.1212(3) 1.0000 0.3261(6) 0.023(2) Uani 1 2 d S .
H12 H -0.1278 1.0000 0.3703 0.027 Uiso 1 2 calc SR .
C13 C -0.1862(2) 0.7541(6) 0.1653(4) 0.0272(18) Uani 1 1 d . .
H13 H -0.1971 0.8148 0.1766 0.033 Uiso 1 1 calc R .
C8 C 0.0522(3) 1.0000 0.2979(7) 0.031(3) Uani 1 2 d S .
H8 H 0.0378 1.0000 0.3318 0.037 Uiso 1 2 calc SR .
Cl1 Cl 0.17516(8) 1.0000 0.2030(2) 0.0375(8) Uani 1 2 d S .
O4W O 0.3044(11) 0.0000 0.6730(19) 0.074(11) Uani 0.40 2 d SPU .
O4'W O 0.2935(9) 0.0000 0.718(3) 0.146(17) Uani 0.50 2 d SP .
O7W O 0.0299(14) 0.0000 0.803(3) 0.23(2) Uani 0.60 2 d SPU .
O1W O 0.0218(3) 0.0000 -0.3843(6) 0.063(3) Uani 1 2 d SU .
O2W O 0.2243(4) 0.0000 -0.1947(8) 0.027(3) Uani 0.50 2 d SPU .
O3W O 0.1289(4) 0.5000 -0.8060(8) 0.091(4) Uani 1 2 d SU .
O5W O 0.1151(6) 0.8189(17) -0.0962(12) 0.077(6) Uani 0.40 1 d PU .
O5'W O 0.0137(13) 0.830(4) -0.121(3) 0.053(12) Uani 0.15 1 d PU .
O6W O 0.1496(11) 0.0000 -0.476(2) 0.112(13) Uani 0.40 2 d SPU .

loop_
_atom_site_aniso_label
_atom_site_aniso_U_11
_atom_site_aniso_U_22
_atom_site_aniso_U_33
_atom_site_aniso_U_23
_atom_site_aniso_U_13
_atom_site_aniso_U_12
N46 0.069(4) 0.070(4) 0.066(4) 0.001(3) 0.023(3) -0.002(3)
N47 0.076(4) 0.073(4) 0.073(4) 0.000(2) 0.021(3) -0.003(2)
C15 0.076(5) 0.075(4) 0.074(4) 0.000 0.019(3) 0.000
N46' 0.071(4) 0.071(4) 0.072(4) 0.003(3) 0.017(3) -0.003(3)
N47' 0.074(4) 0.072(4) 0.074(4) -0.001(2) 0.020(3) -0.002(3)
C15' 0.076(4) 0.073(4) 0.074(4) 0.000 0.021(3) 0.000
N15 0.042(4) 0.016(3) 0.026(4) 0.004(3) 0.004(3) 0.004(3)
N16 0.026(3) 0.015(3) 0.028(4) -0.001(3) 0.009(3) 0.001(3)
C5 0.010(4) 0.011(5) 0.013(5) 0.000 -0.005(4) 0.000
Cd2 0.0199(3) 0.0171(3) 0.0192(3) -0.0021(2) 0.0089(2) -0.0026(2)
Cd3 0.0149(2) 0.0152(3) 0.0173(3) 0.0021(2) 0.0060(2) -0.00106(19)
Cd6 0.0136(2) 0.0141(3) 0.0161(3) 0.0011(2) 0.0047(2) 0.00133(19)
Cd1 0.0125(5) 0.0128(5) 0.0194(5) -0.0001(4) 0.0060(4) -0.0009(4)
Cd4 0.0048(5) 0.0094(6) 0.0048(6) 0.000 0.0010(5) 0.000
Cd5 0.0185(7) 0.0203(8) 0.0220(8) 0.000 0.0071(6) 0.000
Cd7 0.0225(4) 0.0139(4) 0.0187(4) 0.0013(3) 0.0030(3) -0.0045(3)
Cd9 0.0123(3) 0.0123(3) 0.0147(4) 0.000 0.0039(3) 0.000
Cd10 0.0139(3) 0.0111(3) 0.0147(3) 0.0008(3) 0.0039(3) 0.0023(3)
Cd8 0.0148(5) 0.0162(5) 0.0108(5) 0.000 0.0044(4) 0.000
N1 0.015(3) 0.031(4) 0.029(4) 0.001(3) 0.011(3) -0.004(3)
N2 0.021(3) 0.027(4) 0.043(4) -0.008(3) 0.017(3) -0.009(3)
N3 0.020(3) 0.028(4) 0.031(4) -0.001(3) 0.014(3) -0.003(3)
N4 0.033(4) 0.046(5) 0.045(5) -0.013(4) 0.012(4) -0.007(4)
N5 0.017(3) 0.017(3) 0.032(4) -0.003(3) 0.012(3) -0.002(2)
N6 0.017(3) 0.020(3) 0.031(4) 0.000(3) 0.009(3) -0.002(3)
N7 0.014(3) 0.032(4) 0.024(3) 0.006(3) 0.009(3) 0.001(3)
N8 0.016(3) 0.030(4) 0.021(3) 0.001(3) 0.003(3) -0.002(3)
N9 0.019(3) 0.030(4) 0.025(4) 0.010(3) 0.004(3) -0.006(3)
N10 0.013(3) 0.028(4) 0.026(4) 0.004(3) 0.006(3) -0.004(3)
N11 0.077(7) 0.099(9) 0.067(7) 0.020(6) 0.024(6) 0.032(7)
N12 0.025(3) 0.028(4) 0.018(3) 0.004(3) 0.007(3) 0.008(3)
N13 0.076(6) 0.035(5) 0.027(4) 0.006(3) 0.013(4) 0.015(4)
N14 0.026(3) 0.029(4) 0.018(3) 0.001(3) 0.006(3) 0.002(3)
N17 0.038(4) 0.030(4) 0.031(4) -0.014(3) 0.023(3) -0.012(3)
N18 0.044(4) 0.027(4) 0.041(4) -0.017(3) 0.026(4) -0.012(3)
N19 0.025(3) 0.022(3) 0.025(3) -0.005(3) 0.018(3) -0.003(3)
N20 0.031(4) 0.024(3) 0.026(4) -0.013(3) 0.018(3) -0.011(3)
N21 0.022(3) 0.029(4) 0.013(3) -0.008(3) 0.006(3) -0.010(3)
N22 0.019(3) 0.024(3) 0.021(3) -0.007(3) 0.009(3) -0.006(3)
N23 0.026(3) 0.029(4) 0.017(3) -0.006(3) 0.009(3) -0.010(3)
N24 0.021(3) 0.019(3) 0.022(3) -0.008(3) 0.007(3) -0.001(3)
N25 0.019(3) 0.016(3) 0.035(4) -0.003(3) 0.012(3) 0.000(2)
N26 0.026(3) 0.016(3) 0.029(4) 0.000(3) 0.013(3) -0.001(3)
N27 0.020(3) 0.014(3) 0.027(3) -0.003(3) 0.008(3) 0.002(2)
N28 0.023(3) 0.020(3) 0.026(3) -0.004(3) 0.011(3) -0.006(3)
N29 0.018(3) 0.020(3) 0.029(4) -0.001(3) 0.010(3) -0.003(3)
N30 0.017(3) 0.014(3) 0.031(4) -0.007(3) 0.011(3) 0.000(2)
N31 0.011(3) 0.027(5) 0.018(4) 0.000 -0.002(3) 0.000
N32 0.018(3) 0.046(6) 0.019(3) 0.000 0.004(3) 0.000
N33 0.022(4) 0.049(6) 0.024(4) 0.000 0.006(3) 0.000
N34 0.018(3) 0.026(5) 0.019(4) 0.000 0.007(3) 0.000
C11 0.017(5) 0.016(5) 0.021(5) 0.000 0.007(4) 0.000
N35 0.025(3) 0.019(3) 0.020(3) -0.003(3) 0.009(3) -0.004(3)
N36 0.043(4) 0.019(3) 0.023(3) 0.004(3) 0.012(3) 0.004(3)
N37 0.066(5) 0.027(4) 0.036(4) 0.001(3) 0.029(4) 0.005(4)
N38 0.022(3) 0.016(3) 0.023(3) 0.002(3) 0.007(3) 0.004(2)
N41 0.016(3) 0.018(3) 0.020(3) 0.000(2) 0.004(2) 0.004(2)
N40 0.016(3) 0.021(3) 0.022(3) -0.003(3) 0.002(3) 0.004(2)
N39 0.027(3) 0.017(3) 0.015(3) -0.006(2) 0.002(3) 0.006(3)
N42 0.025(3) 0.015(3) 0.025(3) -0.005(3) 0.009(3) 0.009(3)
N43 0.014(4) 0.022(5) 0.019(5) 0.000 0.009(3) 0.000
N44 0.015(3) 0.017(3) 0.029(4) 0.002(3) 0.008(3) 0.006(2)
N45 0.018(3) 0.024(4) 0.057(5) 0.000(4) 0.013(3) 0.007(3)
C14 0.018(3) 0.024(4) 0.057(5) 0.000(4) 0.013(3) 0.007(3)
C1 0.018(4) 0.033(4) 0.030(4) -0.020(4) 0.013(3) -0.013(3)
C2 0.019(5) 0.017(5) 0.048(8) 0.000 0.010(5) 0.000
C3 0.014(3) 0.027(4) 0.027(4) 0.014(3) 0.008(3) 0.001(3)
C4 0.049(5) 0.049(6) 0.021(4) 0.008(4) 0.004(4) 0.028(5)
C6 0.035(4) 0.019(4) 0.040(5) -0.016(4) 0.031(4) -0.014(3)
C7 0.035(4) 0.027(4) 0.021(4) -0.009(3) 0.014(3) -0.011(4)
C9 0.018(4) 0.018(4) 0.034(5) -0.010(3) 0.008(3) -0.008(3)
C10 0.007(4) 0.020(5) 0.015(4) 0.000 0.005(3) 0.000
C12 0.030(6) 0.009(5) 0.034(6) 0.000 0.017(5) 0.000
C13 0.027(4) 0.030(4) 0.022(4) -0.009(3) 0.003(3) 0.005(3)
C8 0.036(7) 0.024(6) 0.038(7) 0.000 0.021(6) 0.000
Cl1 0.0287(15) 0.0157(13) 0.075(2) 0.000 0.0257(15) 0.000
O4W 0.075(12) 0.075(12) 0.073(11) 0.000 0.024(6) 0.000
O4'W 0.06(2) 0.11(3) 0.23(5) 0.000 -0.02(3) 0.000
O7W 0.23(2) 0.23(2) 0.23(2) 0.000 0.071(8) 0.000
O1W 0.062(5) 0.063(5) 0.067(5) 0.000 0.023(4) 0.000
O2W 0.035(5) 0.025(5) 0.019(5) 0.000 0.006(4) 0.000
O3W 0.091(6) 0.088(6) 0.095(6) 0.000 0.029(4) 0.000
O5W 0.075(7) 0.074(7) 0.081(7) -0.004(5) 0.022(5) 0.007(5)
O5'W 0.052(13) 0.054(13) 0.052(13) 0.000(5) 0.017(6) -0.003(5)
O6W 0.112(13) 0.109(13) 0.112(13) 0.000 0.033(6) 0.000

loop_
_atom_type_symbol
_atom_type_description
_atom_type_scat_dispersion_real
_atom_type_scat_dispersion_imag
_atom_type_scat_source
C C 0.0033 0.0016 'International Tables Vol C Tables 4.2.6.8 and 6.1.1.4'
H H 0.0000 0.0000 'International Tables Vol C Tables 4.2.6.8 and 6.1.1.4'
N N 0.0061 0.0033 'International Tables Vol C Tables 4.2.6.8 and 6.1.1.4'
O O 0.0106 0.0060 'International Tables Vol C Tables 4.2.6.8 and 6.1.1.4'
Cd Cd -0.8075 1.2024 'International Tables Vol C Tables 4.2.6.8 and 6.1.1.4'
Cl Cl 0.1484 0.1585 'International Tables Vol C Tables 4.2.6.8 and 6.1.1.4'

loop_
_geom_angle_atom_site_label_1
_geom_angle_atom_site_label_2
_geom_angle_atom_site_label_3
_geom_angle
_geom_angle_site_symmetry_1
_geom_angle_site_symmetry_3
N46 N46 N47 109.8(8) 6_575 .
N46 N46 Cd2 124.3(4) 6_575 .
N47 N46 Cd2 125.5(11) . .
N46 N47 C15 105.2(10) . .
N47 C15 N47 109.5(14) . 6_575
N47 C15 H15 125.3 . .
N47 C15 H15 125.3 6_575 .
N47' N46' Cd2 147(2) . .
N46' N47' C15' 110.1(11) . .
N47' C15' N47' 136(3) 6_575 .
N47' C15' H15' 112.1 6_575 .
N47' C15' H15' 112.1 . .
N15 N15 N16 108.2(4) 6_565 .
N15 N15 Cd1 123.84(15) 6_565 .
N16 N15 Cd1 127.7(4) . .
C5 N16 N15 106.2(6) . .
C5 N16 Cd3 128.6(5) . .
N15 N16 Cd3 125.2(4) . .
N16 C5 N16 111.3(8) . 6_565
N16 C5 Cd4 124.3(4) . .
N16 C5 Cd4 124.3(4) 6_565 .
N16 C5 H5 124.4 . .
N16 C5 H5 124.4 6_565 .
Cd4 C5 H5 3.3 . .
N46' Cd2 N46 19.1(7) . .
N46' Cd2 N17 84.6(8) . .
N46 Cd2 N17 98.8(5) . .
N46' Cd2 N7 177.0(7) . .
N46 Cd2 N7 163.4(5) . .
N17 Cd2 N7 94.6(2) . .
N46' Cd2 N21 82.6(7) . .
N46 Cd2 N21 94.6(4) . .
N17 Cd2 N21 92.5(2) . .
N7 Cd2 N21 94.5(2) . .
N46' Cd2 N25 99.2(8) . .
N46 Cd2 N25 85.3(5) . .
N17 Cd2 N25 175.8(2) . .
N7 Cd2 N25 81.5(2) . .
N21 Cd2 N25 86.1(2) . .
N46' Cd2 Cl1 95.3(7) . .
N46 Cd2 Cl1 82.0(4) . .
N17 Cd2 Cl1 93.04(17) . .
N7 Cd2 Cl1 87.58(17) . .
N21 Cd2 Cl1 173.94(16) . .
N25 Cd2 Cl1 88.56(15) . .
N27 Cd3 N26 102.2(2) . .
N27 Cd3 N14 88.3(2) . .
N26 Cd3 N14 92.3(2) . .
N27 Cd3 N16 89.9(2) . .
N26 Cd3 N16 167.4(2) . .
N14 Cd3 N16 91.3(2) . .
N27 Cd3 N22 92.2(2) . .
N26 Cd3 N22 90.7(2) . .
N14 Cd3 N22 176.8(2) . .
N16 Cd3 N22 85.5(2) . .
N27 Cd3 N8 173.2(2) . .
N26 Cd3 N8 84.3(2) . .
N14 Cd3 N8 89.6(2) . .
N16 Cd3 N8 83.7(2) . .
N22 Cd3 N8 89.6(2) . .
N38 Cd6 N30 90.6(2) . .
N38 Cd6 N39 91.1(2) . .
N30 Cd6 N39 91.4(2) . .
N38 Cd6 N12 92.2(2) . 2_556
N30 Cd6 N12 93.4(2) . 2_556
N39 Cd6 N12 174.2(2) . 2_556
N38 Cd6 N3 89.3(2) . 2_556
N30 Cd6 N3 179.7(2) . 2_556
N39 Cd6 N3 88.9(2) . 2_556
N12 Cd6 N3 86.3(2) 2_556 2_556
N38 Cd6 N35 177.8(2) . .
N30 Cd6 N35 89.7(2) . .
N39 Cd6 N35 86.7(2) . .
N12 Cd6 N35 90.0(2) 2_556 .
N3 Cd6 N35 90.3(2) 2_556 .
N36 Cd1 N15 90.9(2) 2_556 .
N36 Cd1 N5 91.2(2) 2_556 .
N15 Cd1 N5 92.9(2) . .
N36 Cd1 N2 90.5(2) 2_556 .
N15 Cd1 N2 177.0(2) . .
N5 Cd1 N2 89.6(2) . .
N36 Cd1 N9 176.5(2) 2_556 .
N15 Cd1 N9 87.0(2) . .
N5 Cd1 N9 91.8(2) . .
N2 Cd1 N9 91.4(2) . .
N36 Cd1 N13 88.9(2) 2_556 .
N15 Cd1 N13 89.6(3) . .
N5 Cd1 N13 177.5(3) . .
N2 Cd1 N13 87.9(2) . .
N9 Cd1 N13 88.2(2) . .
N32 Cd4 C5 179.4(3) . .
N32 Cd4 N28 91.5(2) . 6_565
C5 Cd4 N28 88.9(2) . 6_565
N32 Cd4 N28 91.5(2) . .
C5 Cd4 N28 88.9(2) . .
N28 Cd4 N28 99.6(3) 6_565 .
N32 Cd4 N23 91.1(2) . .
C5 Cd4 N23 88.5(2) . .
N28 Cd4 N23 173.3(2) 6_565 .
N28 Cd4 N23 86.5(2) . .
N32 Cd4 N23 91.1(2) . 6_565
C5 Cd4 N23 88.5(2) . 6_565
N28 Cd4 N23 86.5(2) 6_565 6_565
N28 Cd4 N23 173.3(2) . 6_565
N23 Cd4 N23 87.3(3) . 6_565
N33 Cd5 C11 176.1(3) . .
N33 Cd5 N29 93.2(2) . .
C11 Cd5 N29 89.4(2) . .
N33 Cd5 N29 93.2(2) . 6_565
C11 Cd5 N29 89.4(2) . 6_565
N29 Cd5 N29 94.7(3) . 6_565
N33 Cd5 N40 88.6(2) . 6_565
C11 Cd5 N40 88.5(2) . 6_565
N29 Cd5 N40 175.1(2) . 6_565
N29 Cd5 N40 89.7(2) 6_565 6_565
N33 Cd5 N40 88.6(2) . .
C11 Cd5 N40 88.5(2) . .
N29 Cd5 N40 89.7(2) . .
N29 Cd5 N40 175.1(2) 6_565 .
N40 Cd5 N40 85.8(3) 6_565 .
N6 Cd7 N6 180.000(1) . 7_566
N6 Cd7 N1 90.7(2) . .
N6 Cd7 N1 89.3(2) 7_566 .
N6 Cd7 N1 89.3(2) . 7_566
N6 Cd7 N1 90.7(2) 7_566 7_566
N1 Cd7 N1 180.000(1) . 7_566
N6 Cd7 N10 90.8(2) . .
N6 Cd7 N10 89.2(2) 7_566 .
N1 Cd7 N10 92.7(2) . .
N1 Cd7 N10 87.3(2) 7_566 .
N6 Cd7 N10 89.2(2) . 7_566
N6 Cd7 N10 90.8(2) 7_566 7_566
N1 Cd7 N10 87.3(2) . 7_566
N1 Cd7 N10 92.7(2) 7_566 7_566
N10 Cd7 N10 180.000(1) . 7_566
N34 Cd9 N19 91.7(2) . 5_565
N34 Cd9 N19 91.7(2) . 2
N19 Cd9 N19 101.4(3) 5_565 2
N34 Cd9 N43 175.5(3) . 7_465
N19 Cd9 N43 91.12(19) 5_565 7_465
N19 Cd9 N43 91.12(19) 2 7_465
N34 Cd9 N41 89.5(2) . .
N19 Cd9 N41 172.1(2) 5_565 .
N19 Cd9 N41 86.4(2) 2 .
N43 Cd9 N41 87.2(2) 7_465 .
N34 Cd9 N41 89.5(2) . 6_565
N19 Cd9 N41 86.4(2) 5_565 6_565
N19 Cd9 N41 172.1(2) 2 6_565
N43 Cd9 N41 87.2(2) 7_465 6_565
N41 Cd9 N41 85.8(3) . 6_565
N42 Cd10 N42 180.0(3) 7_465 .
N42 Cd10 N44 89.7(2) 7_465 7_465
N42 Cd10 N44 90.3(2) . 7_465
N42 Cd10 N44 90.3(2) 7_465 .
N42 Cd10 N44 89.7(2) . .
N44 Cd10 N44 180.000(1) 7_465 .
N42 Cd10 N20 87.4(2) 7_465 8_465
N42 Cd10 N20 92.6(2) . 8_465
N44 Cd10 N20 90.9(2) 7_465 8_465
N44 Cd10 N20 89.1(2) . 8_465
N42 Cd10 N20 92.6(2) 7_465 2
N42 Cd10 N20 87.4(2) . 2
N44 Cd10 N20 89.1(2) 7_465 2
N44 Cd10 N20 90.9(2) . 2
N20 Cd10 N20 180.000(1) 8_465 2
N31 Cd8 N31 180.0(3) . 5_565
N31 Cd8 N24 87.2(2) . 5_565
N31 Cd8 N24 92.8(2) 5_565 5_565
N31 Cd8 N24 92.8(2) . .
N31 Cd8 N24 87.2(2) 5_565 .
N24 Cd8 N24 180.0(3) 5_565 .
N31 Cd8 N24 87.2(2) . 2
N31 Cd8 N24 92.8(2) 5_565 2
N24 Cd8 N24 87.1(3) 5_565 2
N24 Cd8 N24 92.9(3) . 2
N31 Cd8 N24 92.8(2) . 6_565
N31 Cd8 N24 87.2(2) 5_565 6_565
N24 Cd8 N24 92.9(3) 5_565 6_565
N24 Cd8 N24 87.1(3) . 6_565
N24 Cd8 N24 180.0(2) 2 6_565
N2 N1 C1 107.1(6) . .
N2 N1 Cd7 125.6(5) . .
C1 N1 Cd7 127.2(5) . .
N1 N2 N3 109.6(6) . .
N1 N2 Cd1 123.2(5) . .
N3 N2 Cd1 127.1(5) . .
N2 N3 N4 108.1(6) . .
N2 N3 Cd6 125.0(5) . 2_556
N4 N3 Cd6 126.9(5) . 2_556
C1 N4 N3 106.3(7) . .
N5 N5 N6 109.1(4) 6_565 .
N5 N5 Cd1 124.15(14) 6_565 .
N6 N5 Cd1 126.8(4) . .
C2 N6 N5 105.8(6) . .
C2 N6 Cd7 131.3(5) . .
N5 N6 Cd7 122.5(4) . .
C3 N7 N8 105.9(6) . .
C3 N7 Cd2 127.6(5) . .
N8 N7 Cd2 126.3(4) . .
N9 N8 N7 108.3(5) . .
N9 N8 Cd3 123.8(5) . .
N7 N8 Cd3 127.4(4) . .
N8 N9 N10 109.3(6) . .
N8 N9 Cd1 125.3(4) . .
N10 N9 Cd1 122.2(5) . .
C3 N10 N9 105.2(6) . .
C3 N10 Cd7 130.3(5) . .
N9 N10 Cd7 124.4(5) . .
N12 N11 C4 109.5(9) . .
N13 N12 N11 104.7(7) . .
N13 N12 Cd6 127.1(5) . 2_556
N11 N12 Cd6 128.1(6) . 2_556
N14 N13 N12 111.2(7) . .
N14 N13 Cd1 123.5(6) . .
N12 N13 Cd1 123.5(5) . .
C4 N14 N13 108.0(7) . .
C4 N14 Cd3 124.4(5) . .
N13 N14 Cd3 126.9(5) . .
C6 N17 N18 105.8(6) . .
C6 N17 Cd2 124.7(5) . .
N18 N17 Cd2 128.1(5) . .
N19 N18 N17 109.5(6) . .
N18 N19 N20 106.6(6) . .
N18 N19 Cd9 126.1(5) . 5_565
N20 N19 Cd9 125.7(4) . 5_565
C6 N20 N19 106.6(6) . .
C6 N20 Cd10 125.2(5) . 2
N19 N20 Cd10 126.3(4) . 2
C7 N21 N22 105.4(6) . .
C7 N21 Cd2 128.6(5) . .
N22 N21 Cd2 126.0(4) . .
N23 N22 N21 109.2(6) . .
N23 N22 Cd3 122.6(4) . .
N21 N22 Cd3 127.6(4) . .
N22 N23 N24 109.4(6) . .
N22 N23 Cd4 125.8(5) . .
N24 N23 Cd4 123.3(4) . .
C7 N24 N23 105.3(6) . .
C7 N24 Cd8 128.5(5) . .
N23 N24 Cd8 125.5(5) . .
N25 N25 N26 109.3(3) 6_575 .
N25 N25 Cd2 121.59(14) 6_575 .
N26 N25 Cd2 128.3(4) . .
C8 N26 N25 104.2(7) . .
C8 N26 Cd3 130.6(6) . .
N25 N26 Cd3 123.8(4) . .
C9 N27 N28 106.0(6) . .
C9 N27 Cd3 131.7(5) . .
N28 N27 Cd3 121.4(4) . .
N29 N28 N27 108.2(6) . .
N29 N28 Cd4 121.2(4) . .
N27 N28 Cd4 130.5(4) . .
N28 N29 N30 108.9(6) . .
N28 N29 Cd5 122.5(5) . .
N30 N29 Cd5 128.2(4) . .
C9 N30 N29 106.3(6) . .
C9 N30 Cd6 131.0(5) . .
N29 N30 Cd6 122.7(4) . .
C10 N31 N32 107.9(8) . .
C10 N31 Cd8 127.1(7) . .
N32 N31 Cd8 125.0(6) . .
N33 N32 N31 106.7(8) . .
N33 N32 Cd4 126.6(7) . .
N31 N32 Cd4 126.7(6) . .
N32 N33 N34 109.6(9) . .
N32 N33 Cd5 120.3(7) . .
N34 N33 Cd5 130.1(7) . .
C10 N34 N33 106.8(8) . .
C10 N34 Cd9 126.8(7) . .
N33 N34 Cd9 126.5(7) . .
N35 C11 N35 112.0(9) . 6_565
N35 C11 Cd5 124.0(5) . .
N35 C11 Cd5 124.0(5) 6_565 .
N35 C11 H11 124.0 . .
N35 C11 H11 124.0 6_565 .
Cd5 C11 H11 0.7 . .
C11 N35 N36 105.0(6) . .
C11 N35 Cd6 129.4(5) . .
N36 N35 Cd6 125.6(4) . .
N36 N36 N35 109.1(4) 6_565 .
N36 N36 Cd1 124.20(16) 6_565 2_556
N35 N36 Cd1 126.7(5) . 2_556
N37 N37 N38 108.5(4) 6_575 .
C12 N38 N37 105.7(7) . .
C12 N38 Cd6 128.0(6) . .
N37 N38 Cd6 126.3(5) . .
N40 N41 N42 108.9(6) . .
N40 N41 Cd9 125.1(4) . .
N42 N41 Cd9 125.9(4) . .
N41 N40 N39 109.5(5) . .
N41 N40 Cd5 126.4(4) . .
N39 N40 Cd5 124.1(4) . .
C13 N39 N40 105.4(6) . .
C13 N39 Cd6 128.9(5) . .
N40 N39 Cd6 125.7(4) . .
C13 N42 N41 105.2(6) . .
C13 N42 Cd10 128.2(5) . .
N41 N42 Cd10 126.6(4) . .
N44 N43 N44 108.8(8) . 6_575
N44 N43 Cd9 125.6(4) . 7_465
N44 N43 Cd9 125.6(4) 6_575 7_465
N45 N44 N43 107.4(6) . .
N45 N44 Cd10 125.3(5) . .
N43 N44 Cd10 127.1(5) . .
N44 N45 N45 108.2(4) . 6_575
N1 C1 N4 109.0(6) . .
N1 C1 H1 125.5 . .
N4 C1 H1 125.5 . .
N6 C2 N6 110.1(9) 6_565 .
N6 C2 H2 124.9 6_565 .
N6 C2 H2 124.9 . .
N7 C3 N10 111.3(6) . .
N7 C3 H3 124.4 . .
N10 C3 H3 124.4 . .
N14 C4 N11 106.3(8) . .
N14 C4 H4 126.8 . .
N11 C4 H4 126.8 . .
N20 C6 N17 111.5(7) . .
N20 C6 H6 124.3 . .
N17 C6 H6 124.3 . .
N24 C7 N21 110.6(7) . .
N24 C7 H7 124.7 . .
N21 C7 H7 124.7 . .
N30 C9 N27 110.7(6) . .
N30 C9 H9 124.7 . .
N27 C9 H9 124.7 . .
N34 C10 N31 109.1(9) . .
N34 C10 H10 125.5 . .
N31 C10 H10 125.5 . .
N38 C12 N38 111.7(10) . 6_575
N38 C12 H12 124.1 . .
N38 C12 H12 124.1 6_575 .
N39 C13 N42 111.0(7) . .
N39 C13 H13 124.5 . .
N42 C13 H13 124.5 . .
N26 C8 N26 112.9(10) . 6_575
N26 C8 H8 123.5 . .
N26 C8 H8 123.5 6_575 .
Cd2 Cl1 Cd2 97.37(10) 6_575 .

loop_
_geom_bond_atom_site_label_1
_geom_bond_atom_site_label_2
_geom_bond_distance
_geom_bond_site_symmetry_2
N46 N46 1.29(4) 6_575
N46 N47 1.304(9) .
N46 Cd2 2.310(15) .
N47 C15 1.329(9) .
C15 N47 1.329(9) 6_575
C15 H15 0.9500 .
N46' N47' 1.270(10) .
N46' Cd2 2.27(2) .
N47' C15' 1.315(10) .
C15' N47' 1.315(10) 6_575
C15' H15' 0.9500 .
N15 N15 1.322(12) 6_565
N15 N16 1.346(9) .
N15 Cd1 2.303(7) .
N16 C5 1.309(8) .
N16 Cd3 2.362(6) .
C5 N16 1.309(8) 6_565
C5 Cd4 2.298(9) .
C5 H5 0.9500 .
Cd2 N17 2.325(7) .
Cd2 N7 2.330(6) .
Cd2 N21 2.332(6) .
Cd2 N25 2.481(6) .
Cd2 Cl1 2.592(2) .
Cd3 N27 2.309(6) .
Cd3 N26 2.322(6) .
Cd3 N14 2.353(6) .
Cd3 N22 2.374(6) .
Cd3 N8 2.396(6) .
Cd6 N38 2.313(6) .
Cd6 N30 2.318(6) .
Cd6 N39 2.350(6) .
Cd6 N12 2.362(6) 2_556
Cd6 N3 2.365(6) 2_556
Cd6 N35 2.377(6) .
Cd1 N36 2.298(6) 2_556
Cd1 N5 2.305(6) .
Cd1 N2 2.373(7) .
Cd1 N9 2.377(6) .
Cd1 N13 2.418(8) .
Cd4 N32 2.291(9) .
Cd4 N28 2.303(6) 6_565
Cd4 N28 2.303(6) .
Cd4 N23 2.443(6) .
Cd4 N23 2.443(6) 6_565
Cd5 N33 2.224(10) .
Cd5 C11 2.242(10) .
Cd5 N29 2.378(6) .
Cd5 N29 2.378(6) 6_565
Cd5 N40 2.446(6) 6_565
Cd5 N40 2.446(6) .
Cd7 N6 2.301(6) .
Cd7 N6 2.301(6) 7_566
Cd7 N1 2.340(6) .
Cd7 N1 2.340(6) 7_566
Cd7 N10 2.363(6) .
Cd7 N10 2.363(6) 7_566
Cd9 N34 2.318(8) .
Cd9 N19 2.353(6) 5_565
Cd9 N19 2.353(6) 2
Cd9 N43 2.371(8) 7_465
Cd9 N41 2.413(6) .
Cd9 N41 2.413(6) 6_565
Cd10 N42 2.306(6) 7_465
Cd10 N42 2.306(6) .
Cd10 N44 2.357(6) 7_465
Cd10 N44 2.357(6) .
Cd10 N20 2.368(6) 8_465
Cd10 N20 2.368(6) 2
Cd8 N31 2.339(8) .
Cd8 N31 2.339(8) 5_565
Cd8 N24 2.349(6) 5_565
Cd8 N24 2.349(6) .
Cd8 N24 2.349(6) 2
Cd8 N24 2.349(6) 6_565
N1 N2 1.306(8) .
N1 C1 1.332(9) .
N2 N3 1.317(9) .
N3 N4 1.339(9) .
N3 Cd6 2.365(6) 2_556
N4 C1 1.334(10) .
N5 N5 1.300(11) 6_565
N5 N6 1.354(8) .
N6 C2 1.333(8) .
N7 C3 1.311(9) .
N7 N8 1.347(8) .
N8 N9 1.321(8) .
N9 N10 1.335(8) .
N10 C3 1.335(9) .
N11 N12 1.334(11) .
N11 C4 1.370(13) .
N12 N13 1.326(9) .
N12 Cd6 2.362(6) 2_556
N13 N14 1.322(9) .
N14 C4 1.311(10) .
N17 C6 1.307(10) .
N17 N18 1.338(8) .
N18 N19 1.324(8) .
N19 N20 1.357(8) .
N19 Cd9 2.353(6) 5_565
N20 C6 1.306(9) .
N20 Cd10 2.368(6) 2
N21 C7 1.329(9) .
N21 N22 1.342(8) .
N22 N23 1.298(8) .
N23 N24 1.343(8) .
N24 C7 1.328(9) .
N25 N25 1.294(11) 6_575
N25 N26 1.354(8) .
N26 C8 1.314(9) .
N27 C9 1.330(9) .
N27 N28 1.357(8) .
N28 N29 1.325(8) .
N29 N30 1.345(8) .
N30 C9 1.325(9) .
N31 C10 1.326(11) .
N31 N32 1.341(12) .
N32 N33 1.312(12) .
N33 N34 1.338(12) .
N34 C10 1.310(12) .
C11 N35 1.317(8) .
C11 N35 1.317(8) 6_565
C11 H11 0.9500 .
N35 N36 1.347(8) .
N36 N36 1.304(12) 6_565
N36 Cd1 2.298(6) 2_556
N37 N37 1.286(14) 6_575
N37 N38 1.363(9) .
N38 C12 1.298(8) .
N41 N40 1.312(8) .
N41 N42 1.340(8) .
N40 N39 1.337(8) .
N39 C13 1.322(9) .
N42 C13 1.337(9) .
N43 N44 1.324(7) .
N43 N44 1.324(7) 6_575
N43 Cd9 2.371(8) 7_465
N44 N45 1.323(9) .
N45 N45 1.326(14) 6_575
C1 H1 0.9500 .
C2 N6 1.333(8) 6_565
C2 H2 0.9500 .
C3 H3 0.9500 .
C4 H4 0.9500 .
C6 H6 0.9500 .
C7 H7 0.9500 .
C9 H9 0.9500 .
C10 H10 0.9500 .
C12 N38 1.298(8) 6_575
C12 H12 0.9500 .
C13 H13 0.9500 .
C8 N26 1.314(9) 6_575
C8 H8 0.9500 .
Cl1 Cd2 2.592(2) 6_575
O4W O4'W 1.06(5) .

loop_
_geom_torsion_atom_site_label_1
_geom_torsion_atom_site_label_2
_geom_torsion_atom_site_label_3
_geom_torsion_atom_site_label_4
_geom_torsion
_geom_torsion_site_symmetry_1
_geom_torsion_site_symmetry_4
N46 N46 N47 C15 -4(2) 6_575 .
Cd2 N46 N47 C15 169(2) . .
N46 N47 C15 N47 7(4) . 6_575
Cd2 N46' N47' C15' -128(3) . .
N46' N47' C15' N47' 50(6) . 6_575
N15 N15 N16 C5 1.0(7) 6_565 .
Cd1 N15 N16 C5 -172.5(6) . .
N15 N15 N16 Cd3 -176.6(3) 6_565 .
Cd1 N15 N16 Cd3 9.9(9) . .
N15 N16 C5 N16 -1.7(11) . 6_565
Cd3 N16 C5 N16 175.8(3) . 6_565
N15 N16 C5 Cd4 174.3(6) . .
Cd3 N16 C5 Cd4 -8.2(11) . .
N47' N46' Cd2 N46 114(5) . .
N47' N46' Cd2 N17 -24(4) . .
N47' N46' Cd2 N7 -99(14) . .
N47' N46' Cd2 N21 -117(4) . .
N47' N46' Cd2 N25 158(4) . .
N47' N46' Cd2 Cl1 69(4) . .
N46 N46 Cd2 N46' -169(3) 6_575 .
N47 N46 Cd2 N46' 19(2) . .
N46 N46 Cd2 N17 -126.5(3) 6_575 .
N47 N46 Cd2 N17 61.3(17) . .
N46 N46 Cd2 N7 17.2(17) 6_575 .
N47 N46 Cd2 N7 -155.1(12) . .
N46 N46 Cd2 N21 140.3(3) 6_575 .
N47 N46 Cd2 N21 -31.9(17) . .
N46 N46 Cd2 N25 54.5(3) 6_575 .
N47 N46 Cd2 N25 -117.7(17) . .
N46 N46 Cd2 Cl1 -34.7(3) 6_575 .
N47 N46 Cd2 Cl1 153.1(17) . .
C5 N16 Cd3 N27 48.2(8) . .
N15 N16 Cd3 N27 -134.7(6) . .
C5 N16 Cd3 N26 -117.0(11) . .
N15 N16 Cd3 N26 60.0(13) . .
C5 N16 Cd3 N14 136.5(7) . .
N15 N16 Cd3 N14 -46.5(6) . .
C5 N16 Cd3 N22 -44.0(7) . .
N15 N16 Cd3 N22 133.1(6) . .
C5 N16 Cd3 N8 -134.1(8) . .
N15 N16 Cd3 N8 43.0(6) . .
N15 N15 Cd1 N36 -46.6(2) 6_565 2_556
N16 N15 Cd1 N36 126.0(6) . 2_556
N15 N15 Cd1 N5 44.7(2) 6_565 .
N16 N15 Cd1 N5 -142.7(6) . .
N15 N15 Cd1 N2 -166(5) 6_565 .
N16 N15 Cd1 N2 6(5) . .
N15 N15 Cd1 N9 136.3(2) 6_565 .
N16 N15 Cd1 N9 -51.1(6) . .
N15 N15 Cd1 N13 -135.5(2) 6_565 .
N16 N15 Cd1 N13 37.1(6) . .
N16 C5 Cd4 N32 92.2(8) . .
N16 C5 Cd4 N32 -92.2(8) 6_565 .
N16 C5 Cd4 N28 -137.6(8) . 6_565
N16 C5 Cd4 N28 37.9(8) 6_565 6_565
N16 C5 Cd4 N28 -37.9(8) . .
N16 C5 Cd4 N28 137.6(8) 6_565 .
N16 C5 Cd4 N23 48.6(8) . .
N16 C5 Cd4 N23 -135.9(8) 6_565 .
N16 C5 Cd4 N23 135.9(8) . 6_565
N16 C5 Cd4 N23 -48.6(8) 6_565 6_565
N6 Cd7 N1 N2 -42.3(6) . .
N6 Cd7 N1 N2 137.7(6) 7_566 .
N1 Cd7 N1 N2 -153(100) 7_566 .
N10 Cd7 N1 N2 48.5(6) . .
N10 Cd7 N1 N2 -131.5(6) 7_566 .
N6 Cd7 N1 C1 133.4(7) . .
N6 Cd7 N1 C1 -46.6(7) 7_566 .
N1 Cd7 N1 C1 23(100) 7_566 .
N10 Cd7 N1 C1 -135.7(7) . .
N10 Cd7 N1 C1 44.3(7) 7_566 .
C1 N1 N2 N3 0.6(9) . .
Cd7 N1 N2 N3 177.1(5) . .
C1 N1 N2 Cd1 176.5(5) . .
Cd7 N1 N2 Cd1 -7.1(9) . .
N36 Cd1 N2 N1 140.8(6) 2_556 .
N15 Cd1 N2 N1 -99(5) . .
N5 Cd1 N2 N1 49.6(6) . .
N9 Cd1 N2 N1 -42.1(6) . .
N13 Cd1 N2 N1 -130.3(6) . .
N36 Cd1 N2 N3 -44.0(7) 2_556 .
N15 Cd1 N2 N3 76(5) . .
N5 Cd1 N2 N3 -135.3(6) . .
N9 Cd1 N2 N3 133.0(6) . .
N13 Cd1 N2 N3 44.9(7) . .
N1 N2 N3 N4 -0.9(9) . .
Cd1 N2 N3 N4 -176.6(5) . .
N1 N2 N3 Cd6 177.0(5) . 2_556
Cd1 N2 N3 Cd6 1.4(9) . 2_556
N2 N3 N4 C1 0.8(9) . .
Cd6 N3 N4 C1 -177.0(5) 2_556 .
N36 Cd1 N5 N5 46.06(19) 2_556 6_565
N15 Cd1 N5 N5 -44.9(2) . 6_565
N2 Cd1 N5 N5 136.6(2) . 6_565
N9 Cd1 N5 N5 -132.05(18) . 6_565
N13 Cd1 N5 N5 140(6) . 6_565
N36 Cd1 N5 N6 -132.8(6) 2_556 .
N15 Cd1 N5 N6 136.3(6) . .
N2 Cd1 N5 N6 -42.2(6) . .
N9 Cd1 N5 N6 49.1(6) . .
N13 Cd1 N5 N6 -39(6) . .
N5 N5 N6 C2 0.5(7) 6_565 .
Cd1 N5 N6 C2 179.4(7) . .
N5 N5 N6 Cd7 174.3(3) 6_565 .
Cd1 N5 N6 Cd7 -6.7(8) . .
N6 Cd7 N6 C2 0(15) 7_566 .
N1 Cd7 N6 C2 -137.9(9) . .
N1 Cd7 N6 C2 42.1(9) 7_566 .
N10 Cd7 N6 C2 129.4(9) . .
N10 Cd7 N6 C2 -50.6(9) 7_566 .
N6 Cd7 N6 N5 -172(15) 7_566 .
N1 Cd7 N6 N5 49.9(6) . .
N1 Cd7 N6 N5 -130.1(6) 7_566 .
N10 Cd7 N6 N5 -42.8(6) . .
N10 Cd7 N6 N5 137.2(6) 7_566 .
N46' Cd2 N7 C3 131(14) . .
N46 Cd2 N7 C3 -87.1(17) . .
N17 Cd2 N7 C3 56.9(7) . .
N21 Cd2 N7 C3 149.7(7) . .
N25 Cd2 N7 C3 -124.8(7) . .
Cl1 Cd2 N7 C3 -35.9(7) . .
N46' Cd2 N7 N8 -54(14) . .
N46 Cd2 N7 N8 87.1(16) . .
N17 Cd2 N7 N8 -128.9(6) . .
N21 Cd2 N7 N8 -36.0(6) . .
N25 Cd2 N7 N8 49.4(6) . .
Cl1 Cd2 N7 N8 138.3(6) . .
C3 N7 N8 N9 1.0(8) . .
Cd2 N7 N8 N9 -174.3(5) . .
C3 N7 N8 Cd3 172.7(5) . .
Cd2 N7 N8 Cd3 -2.5(9) . .
N27 Cd3 N8 N9 -43(2) . .
N26 Cd3 N8 N9 120.7(6) . .
N14 Cd3 N8 N9 28.4(6) . .
N16 Cd3 N8 N9 -63.0(6) . .
N22 Cd3 N8 N9 -148.5(6) . .
N27 Cd3 N8 N7 146.2(16) . .
N26 Cd3 N8 N7 -49.9(6) . .
N14 Cd3 N8 N7 -142.3(6) . .
N16 Cd3 N8 N7 126.4(6) . .
N22 Cd3 N8 N7 40.9(6) . .
N7 N8 N9 N10 -1.4(8) . .
Cd3 N8 N9 N10 -173.5(5) . .
N7 N8 N9 Cd1 -161.6(5) . .
Cd3 N8 N9 Cd1 26.3(8) . .
N36 Cd1 N9 N8 -25(4) 2_556 .
N15 Cd1 N9 N8 30.0(6) . .
N5 Cd1 N9 N8 122.8(6) . .
N2 Cd1 N9 N8 -147.5(6) . .
N13 Cd1 N9 N8 -59.6(6) . .
N36 Cd1 N9 N10 177(3) 2_556 .
N15 Cd1 N9 N10 -127.8(6) . .
N5 Cd1 N9 N10 -35.0(6) . .
N2 Cd1 N9 N10 54.7(6) . .
N13 Cd1 N9 N10 142.6(6) . .
N8 N9 N10 C3 1.2(8) . .
Cd1 N9 N10 C3 162.2(5) . .
N8 N9 N10 Cd7 -176.3(5) . .
Cd1 N9 N10 Cd7 -15.3(8) . .
N6 Cd7 N10 C3 -120.8(7) . .
N6 Cd7 N10 C3 59.2(7) 7_566 .
N1 Cd7 N10 C3 148.4(7) . .
N1 Cd7 N10 C3 -31.6(7) 7_566 .
N10 Cd7 N10 C3 -30(100) 7_566 .
N6 Cd7 N10 N9 56.0(6) . .
N6 Cd7 N10 N9 -124.0(6) 7_566 .
N1 Cd7 N10 N9 -34.7(6) . .
N1 Cd7 N10 N9 145.3(6) 7_566 .
N10 Cd7 N10 N9 147(100) 7_566 .
C4 N11 N12 N13 -2.8(12) . .
C4 N11 N12 Cd6 177.0(7) . 2_556
N11 N12 N13 N14 4.1(10) . .
Cd6 N12 N13 N14 -175.7(5) 2_556 .
N11 N12 N13 Cd1 169.2(7) . .
Cd6 N12 N13 Cd1 -10.6(10) 2_556 .
N36 Cd1 N13 N14 -145.2(7) 2_556 .
N15 Cd1 N13 N14 -54.3(7) . .
N5 Cd1 N13 N14 121(6) . .
N2 Cd1 N13 N14 124.2(7) . .
N9 Cd1 N13 N14 32.8(7) . .
N36 Cd1 N13 N12 51.5(7) 2_556 .
N15 Cd1 N13 N12 142.4(7) . .
N5 Cd1 N13 N12 -42(6) . .
N2 Cd1 N13 N12 -39.1(7) . .
N9 Cd1 N13 N12 -130.5(7) . .
N12 N13 N14 C4 -3.9(10) . .
Cd1 N13 N14 C4 -169.0(6) . .
N12 N13 N14 Cd3 -174.5(5) . .
Cd1 N13 N14 Cd3 20.4(10) . .
N27 Cd3 N14 C4 -50.9(7) . .
N26 Cd3 N14 C4 51.2(7) . .
N16 Cd3 N14 C4 -140.8(7) . .
N22 Cd3 N14 C4 -149(3) . .
N8 Cd3 N14 C4 135.5(7) . .
N27 Cd3 N14 N13 118.2(7) . .
N26 Cd3 N14 N13 -139.6(7) . .
N16 Cd3 N14 N13 28.3(7) . .
N22 Cd3 N14 N13 20(4) . .
N8 Cd3 N14 N13 -55.3(7) . .
N46' Cd2 N17 C6 77.9(10) . .
N46 Cd2 N17 C6 65.2(8) . .
N7 Cd2 N17 C6 -105.0(7) . .
N21 Cd2 N17 C6 160.2(7) . .
N25 Cd2 N17 C6 -129(3) . .
Cl1 Cd2 N17 C6 -17.2(7) . .
N46' Cd2 N17 N18 -86.2(10) . .
N46 Cd2 N17 N18 -98.9(8) . .
N7 Cd2 N17 N18 90.9(7) . .
N21 Cd2 N17 N18 -3.9(7) . .
N25 Cd2 N17 N18 67(3) . .
Cl1 Cd2 N17 N18 178.7(7) . .
C6 N17 N18 N19 0.3(10) . .
Cd2 N17 N18 N19 166.7(5) . .
N17 N18 N19 N20 0.0(9) . .
N17 N18 N19 Cd9 -166.2(5) . 5_565
N18 N19 N20 C6 -0.3(9) . .
Cd9 N19 N20 C6 166.0(6) 5_565 .
N18 N19 N20 Cd10 -165.2(5) . 2
Cd9 N19 N20 Cd10 1.1(9) 5_565 2
N46' Cd2 N21 C7 32.1(10) . .
N46 Cd2 N21 C7 47.0(8) . .
N17 Cd2 N21 C7 -52.1(7) . .
N7 Cd2 N21 C7 -147.0(7) . .
N25 Cd2 N21 C7 131.9(7) . .
Cl1 Cd2 N21 C7 102.8(16) . .
N46' Cd2 N21 N22 -150.0(9) . .
N46 Cd2 N21 N22 -135.1(7) . .
N17 Cd2 N21 N22 125.8(6) . .
N7 Cd2 N21 N22 31.0(6) . .
N25 Cd2 N21 N22 -50.2(6) . .
Cl1 Cd2 N21 N22 -79.2(18) . .
C7 N21 N22 N23 2.1(8) . .
Cd2 N21 N22 N23 -176.2(5) . .
C7 N21 N22 Cd3 -169.5(5) . .
Cd2 N21 N22 Cd3 12.2(9) . .
N27 Cd3 N22 N23 -30.4(6) . .
N26 Cd3 N22 N23 -132.7(6) . .
N14 Cd3 N22 N23 67(4) . .
N16 Cd3 N22 N23 59.3(6) . .
N8 Cd3 N22 N23 143.0(6) . .
N27 Cd3 N22 N21 140.1(6) . .
N26 Cd3 N22 N21 37.8(6) . .
N14 Cd3 N22 N21 -122(4) . .
N16 Cd3 N22 N21 -130.1(6) . .
N8 Cd3 N22 N21 -46.5(6) . .
N21 N22 N23 N24 -1.7(8) . .
Cd3 N22 N23 N24 170.4(4) . .
N21 N22 N23 Cd4 164.7(5) . .
Cd3 N22 N23 Cd4 -23.2(8) . .
N32 Cd4 N23 N22 149.0(6) . .
C5 Cd4 N23 N22 -31.4(6) . .
N28 Cd4 N23 N22 -98.2(19) 6_565 .
N28 Cd4 N23 N22 57.6(6) . .
N23 Cd4 N23 N22 -119.9(5) 6_565 .
N32 Cd4 N23 N24 -46.4(6) . .
C5 Cd4 N23 N24 133.2(6) . .
N28 Cd4 N23 N24 66(2) 6_565 .
N28 Cd4 N23 N24 -137.8(6) . .
N23 Cd4 N23 N24 44.7(6) 6_565 .
N22 N23 N24 C7 0.7(8) . .
Cd4 N23 N24 C7 -166.2(5) . .
N22 N23 N24 Cd8 172.0(4) . .
Cd4 N23 N24 Cd8 5.1(8) . .
N31 Cd8 N24 C7 -151.8(7) . .
N31 Cd8 N24 C7 28.2(7) 5_565 .
N24 Cd8 N24 C7 42.6(5) 5_565 .
N24 Cd8 N24 C7 -64.4(6) 2 .
N24 Cd8 N24 C7 115.6(6) 6_565 .
N31 Cd8 N24 N23 39.0(6) . .
N31 Cd8 N24 N23 -141.0(6) 5_565 .
N24 Cd8 N24 N23 -126.7(8) 5_565 .
N24 Cd8 N24 N23 126.3(6) 2 .
N24 Cd8 N24 N23 -53.7(6) 6_565 .
N46' Cd2 N25 N25 -65.2(7) . 6_575
N46 Cd2 N25 N25 -52.2(4) . 6_575
N17 Cd2 N25 N25 142(3) . 6_575
N7 Cd2 N25 N25 117.71(19) . 6_575
N21 Cd2 N25 N25 -147.11(18) . 6_575
Cl1 Cd2 N25 N25 29.95(11) . 6_575
N46' Cd2 N25 N26 126.2(9) . .
N46 Cd2 N25 N26 139.2(7) . .
N17 Cd2 N25 N26 -26(3) . .
N7 Cd2 N25 N26 -50.9(6) . .
N21 Cd2 N25 N26 44.3(6) . .
Cl1 Cd2 N25 N26 -138.7(6) . .
N25 N25 N26 C8 -1.1(7) 6_575 .
Cd2 N25 N26 C8 168.6(7) . .
N25 N25 N26 Cd3 -168.6(3) 6_575 .
Cd2 N25 N26 Cd3 1.1(8) . .
N27 Cd3 N26 C8 61.3(9) . .
N14 Cd3 N26 C8 -27.5(9) . .
N16 Cd3 N26 C8 -133.9(11) . .
N22 Cd3 N26 C8 153.6(9) . .
N8 Cd3 N26 C8 -116.8(9) . .
N27 Cd3 N26 N25 -134.8(5) . .
N14 Cd3 N26 N25 136.5(6) . .
N16 Cd3 N26 N25 30.1(13) . .
N22 Cd3 N26 N25 -42.4(6) . .
N8 Cd3 N26 N25 47.2(5) . .
N26 Cd3 N27 C9 -50.3(7) . .
N14 Cd3 N27 C9 41.7(7) . .
N16 Cd3 N27 C9 133.0(7) . .
N22 Cd3 N27 C9 -141.5(7) . .
N8 Cd3 N27 C9 113.4(18) . .
N26 Cd3 N27 N28 142.3(5) . .
N14 Cd3 N27 N28 -125.7(5) . .
N16 Cd3 N27 N28 -34.4(5) . .
N22 Cd3 N27 N28 51.1(5) . .
N8 Cd3 N27 N28 -54(2) . .
C9 N27 N28 N29 0.1(8) . .
Cd3 N27 N28 N29 170.4(4) . .
C9 N27 N28 Cd4 176.4(5) . .
Cd3 N27 N28 Cd4 -13.3(8) . .
N32 Cd4 N28 N29 48.7(6) . .
C5 Cd4 N28 N29 -131.7(6) . .
N28 Cd4 N28 N29 -43.0(7) 6_565 .
N23 Cd4 N28 N29 139.7(6) . .
N23 Cd4 N28 N29 161.5(16) 6_565 .
N32 Cd4 N28 N27 -127.2(6) . .
C5 Cd4 N28 N27 52.4(6) . .
N28 Cd4 N28 N27 141.1(5) 6_565 .
N23 Cd4 N28 N27 -36.1(6) . .
N23 Cd4 N28 N27 -14(2) 6_565 .
N27 N28 N29 N30 -0.4(8) . .
Cd4 N28 N29 N30 -177.1(4) . .
N27 N28 N29 Cd5 173.0(4) . .
Cd4 N28 N29 Cd5 -3.7(7) . .
N33 Cd5 N29 N28 -46.3(6) . .
C11 Cd5 N29 N28 136.6(6) . .
N29 Cd5 N29 N28 47.2(6) 6_565 .
N40 Cd5 N29 N28 -158(2) 6_565 .
N40 Cd5 N29 N28 -134.9(6) . .
N33 Cd5 N29 N30 125.8(6) . .
C11 Cd5 N29 N30 -51.3(6) . .
N29 Cd5 N29 N30 -140.7(5) 6_565 .
N40 Cd5 N29 N30 14(3) 6_565 .
N40 Cd5 N29 N30 37.2(6) . .
N28 N29 N30 C9 0.5(8) . .
Cd5 N29 N30 C9 -172.5(5) . .
N28 N29 N30 Cd6 -177.2(4) . .
Cd5 N29 N30 Cd6 9.9(8) . .
N38 Cd6 N30 C9 40.3(7) . .
N39 Cd6 N30 C9 131.4(7) . .
N12 Cd6 N30 C9 -51.9(7) 2_556 .
N3 Cd6 N30 C9 -43(51) 2_556 .
N35 Cd6 N30 C9 -141.8(7) . .
N38 Cd6 N30 N29 -142.6(6) . .
N39 Cd6 N30 N29 -51.5(6) . .
N12 Cd6 N30 N29 125.2(6) 2_556 .
N3 Cd6 N30 N29 134(51) 2_556 .
N35 Cd6 N30 N29 35.2(6) . .
N31 Cd8 N31 C10 180.000(18) 5_565 .
N24 Cd8 N31 C10 -43.63(15) 5_565 .
N24 Cd8 N31 C10 136.37(15) . .
N24 Cd8 N31 C10 43.63(15) 2 .
N24 Cd8 N31 C10 -136.37(15) 6_565 .
N31 Cd8 N31 N32 0.000(18) 5_565 .
N24 Cd8 N31 N32 136.37(15) 5_565 .
N24 Cd8 N31 N32 -43.63(15) . .
N24 Cd8 N31 N32 -136.37(15) 2 .
N24 Cd8 N31 N32 43.63(15) 6_565 .
C10 N31 N32 N33 0.0 . .
Cd8 N31 N32 N33 180.0 . .
C10 N31 N32 Cd4 180.0 . .
Cd8 N31 N32 Cd4 0.0 . .
C5 Cd4 N32 N33 180.000(17) . .
N28 Cd4 N32 N33 49.84(15) 6_565 .
N28 Cd4 N32 N33 -49.84(15) . .
N23 Cd4 N32 N33 -136.33(15) . .
N23 Cd4 N32 N33 136.33(15) 6_565 .
C5 Cd4 N32 N31 0.000(17) . .
N28 Cd4 N32 N31 -130.16(15) 6_565 .
N28 Cd4 N32 N31 130.16(15) . .
N23 Cd4 N32 N31 43.67(15) . .
N23 Cd4 N32 N31 -43.67(15) 6_565 .
N31 N32 N33 N34 0.0 . .
Cd4 N32 N33 N34 180.0 . .
N31 N32 N33 Cd5 180.0 . .
Cd4 N32 N33 Cd5 0.0 . .
C11 Cd5 N33 N32 180.000(3) . .
N29 Cd5 N33 N32 47.47(15) . .
N29 Cd5 N33 N32 -47.47(15) 6_565 .
N40 Cd5 N33 N32 -137.07(14) 6_565 .
N40 Cd5 N33 N32 137.07(14) . .
C11 Cd5 N33 N34 0.000(3) . .
N29 Cd5 N33 N34 -132.53(15) . .
N29 Cd5 N33 N34 132.53(15) 6_565 .
N40 Cd5 N33 N34 42.93(14) 6_565 .
N40 Cd5 N33 N34 -42.93(14) . .
N32 N33 N34 C10 0.0 . .
Cd5 N33 N34 C10 180.0 . .
N32 N33 N34 Cd9 180.0 . .
Cd5 N33 N34 Cd9 0.0 . .
N19 Cd9 N34 C10 50.74(15) 5_565 .
N19 Cd9 N34 C10 -50.74(15) 2 .
N43 Cd9 N34 C10 180.0 7_465 .
N41 Cd9 N34 C10 -137.11(14) . .
N41 Cd9 N34 C10 137.11(14) 6_565 .
N19 Cd9 N34 N33 -129.26(15) 5_565 .
N19 Cd9 N34 N33 129.26(15) 2 .
N43 Cd9 N34 N33 0.000(1) 7_465 .
N41 Cd9 N34 N33 42.89(14) . .
N41 Cd9 N34 N33 -42.89(14) 6_565 .
N33 Cd5 C11 N35 -90.4(8) . .
N29 Cd5 C11 N35 42.2(8) . .
N29 Cd5 C11 N35 136.9(8) 6_565 .
N40 Cd5 C11 N35 -133.4(8) 6_565 .
N40 Cd5 C11 N35 -47.5(8) . .
N33 Cd5 C11 N35 90.4(8) . 6_565
N29 Cd5 C11 N35 -136.9(8) . 6_565
N29 Cd5 C11 N35 -42.2(8) 6_565 6_565
N40 Cd5 C11 N35 47.5(8) 6_565 6_565
N40 Cd5 C11 N35 133.4(8) . 6_565
N35 C11 N35 N36 -0.3(11) 6_565 .
Cd5 C11 N35 N36 -179.5(6) . .
N35 C11 N35 Cd6 -178.7(3) 6_565 .
Cd5 C11 N35 Cd6 2.1(11) . .
N38 Cd6 N35 C11 53(6) . .
N30 Cd6 N35 C11 -45.3(7) . .
N39 Cd6 N35 C11 46.1(7) . .
N12 Cd6 N35 C11 -138.7(7) 2_556 .
N3 Cd6 N35 C11 135.0(7) 2_556 .
N38 Cd6 N35 N36 -125(5) . .
N30 Cd6 N35 N36 136.7(6) . .
N39 Cd6 N35 N36 -132.0(6) . .
N12 Cd6 N35 N36 43.2(6) 2_556 .
N3 Cd6 N35 N36 -43.1(6) 2_556 .
C11 N35 N36 N36 0.2(6) . 6_565
Cd6 N35 N36 N36 178.6(3) . 6_565
C11 N35 N36 Cd1 -178.2(6) . 2_556
Cd6 N35 N36 Cd1 0.3(8) . 2_556
N37 N37 N38 C12 0.5(7) 6_575 .
N37 N37 N38 Cd6 -177.0(3) 6_575 .
N30 Cd6 N38 C12 -133.2(8) . .
N39 Cd6 N38 C12 135.4(8) . .
N12 Cd6 N38 C12 -39.7(8) 2_556 .
N3 Cd6 N38 C12 46.5(8) 2_556 .
N35 Cd6 N38 C12 128(5) . .
N30 Cd6 N38 N37 43.7(6) . .
N39 Cd6 N38 N37 -47.6(6) . .
N12 Cd6 N38 N37 137.2(6) 2_556 .
N3 Cd6 N38 N37 -136.6(6) 2_556 .
N35 Cd6 N38 N37 -55(6) . .
N34 Cd9 N41 N40 -38.1(6) . .
N19 Cd9 N41 N40 61.0(17) 5_565 .
N19 Cd9 N41 N40 -129.9(6) 2 .
N43 Cd9 N41 N40 138.8(6) 7_465 .
N41 Cd9 N41 N40 51.5(6) 6_565 .
N34 Cd9 N41 N42 137.4(6) . .
N19 Cd9 N41 N42 -123.5(14) 5_565 .
N19 Cd9 N41 N42 45.6(6) 2 .
N43 Cd9 N41 N42 -45.7(5) 7_465 .
N41 Cd9 N41 N42 -133.0(5) 6_565 .
N42 N41 N40 N39 -0.4(8) . .
Cd9 N41 N40 N39 175.7(4) . .
N42 N41 N40 Cd5 179.7(4) . .
Cd9 N41 N40 Cd5 -4.2(8) . .
N33 Cd5 N40 N41 44.3(6) . .
C11 Cd5 N40 N41 -133.0(6) . .
N29 Cd5 N40 N41 137.6(6) . .
N29 Cd5 N40 N41 -68(3) 6_565 .
N40 Cd5 N40 N41 -44.4(6) 6_565 .
N33 Cd5 N40 N39 -135.5(6) . .
C11 Cd5 N40 N39 47.1(6) . .
N29 Cd5 N40 N39 -42.3(6) . .
N29 Cd5 N40 N39 112(3) 6_565 .
N40 Cd5 N40 N39 135.8(5) 6_565 .
N41 N40 N39 C13 0.9(8) . .
Cd5 N40 N39 C13 -179.2(5) . .
N41 N40 N39 Cd6 -179.4(4) . .
Cd5 N40 N39 Cd6 0.5(8) . .
N38 Cd6 N39 C13 -44.0(7) . .
N30 Cd6 N39 C13 -134.7(7) . .
N12 Cd6 N39 C13 80(2) 2_556 .
N3 Cd6 N39 C13 45.3(7) 2_556 .
N35 Cd6 N39 C13 135.7(7) . .
N38 Cd6 N39 N40 136.4(6) . .
N30 Cd6 N39 N40 45.8(6) . .
N12 Cd6 N39 N40 -100(2) 2_556 .
N3 Cd6 N39 N40 -134.2(6) 2_556 .
N35 Cd6 N39 N40 -43.8(6) . .
N40 N41 N42 C13 -0.3(8) . .
Cd9 N41 N42 C13 -176.4(5) . .
N40 N41 N42 Cd10 177.7(5) . .
Cd9 N41 N42 Cd10 1.6(8) . .
N42 Cd10 N42 C13 102(100) 7_465 .
N44 Cd10 N42 C13 -140.5(7) 7_465 .
N44 Cd10 N42 C13 39.5(7) . .
N20 Cd10 N42 C13 -49.5(7) 8_465 .
N20 Cd10 N42 C13 130.5(7) 2 .
N42 Cd10 N42 N41 -76(100) 7_465 .
N44 Cd10 N42 N41 42.0(6) 7_465 .
N44 Cd10 N42 N41 -138.0(6) . .
N20 Cd10 N42 N41 132.9(6) 8_465 .
N20 Cd10 N42 N41 -47.1(6) 2 .
N44 N43 N44 N45 0.3(11) 6_575 .
Cd9 N43 N44 N45 -177.5(6) 7_465 .
N44 N43 N44 Cd10 -174.6(2) 6_575 .
Cd9 N43 N44 Cd10 7.5(10) 7_465 .
N42 Cd10 N44 N45 -134.6(7) 7_465 .
N42 Cd10 N44 N45 45.4(7) . .
N44 Cd10 N44 N45 -14(54) 7_465 .
N20 Cd10 N44 N45 138.0(7) 8_465 .
N20 Cd10 N44 N45 -42.0(7) 2 .
N42 Cd10 N44 N43 39.5(7) 7_465 .
N42 Cd10 N44 N43 -140.5(7) . .
N44 Cd10 N44 N43 160(54) 7_465 .
N20 Cd10 N44 N43 -47.9(7) 8_465 .
N20 Cd10 N44 N43 132.1(7) 2 .
N43 N44 N45 N45 -0.2(7) . 6_575
Cd10 N44 N45 N45 174.9(3) . 6_575
N2 N1 C1 N4 -0.1(9) . .
Cd7 N1 C1 N4 -176.5(5) . .
N3 N4 C1 N1 -0.5(10) . .
N5 N6 C2 N6 -0.8(12) . 6_565
Cd7 N6 C2 N6 -173.9(3) . 6_565
N8 N7 C3 N10 -0.2(9) . .
Cd2 N7 C3 N10 175.0(5) . .
N9 N10 C3 N7 -0.6(9) . .
Cd7 N10 C3 N7 176.7(5) . .
N13 N14 C4 N11 2.0(11) . .
Cd3 N14 C4 N11 172.9(7) . .
N12 N11 C4 N14 0.5(13) . .
N19 N20 C6 N17 0.5(10) . .
Cd10 N20 C6 N17 165.6(6) 2 .
N18 N17 C6 N20 -0.5(10) . .
Cd2 N17 C6 N20 -167.5(6) . .
N23 N24 C7 N21 0.7(9) . .
Cd8 N24 C7 N21 -170.3(5) . .
N22 N21 C7 N24 -1.7(9) . .
Cd2 N21 C7 N24 176.6(5) . .
N29 N30 C9 N27 -0.4(9) . .
Cd6 N30 C9 N27 177.0(5) . .
N28 N27 C9 N30 0.2(9) . .
Cd3 N27 C9 N30 -168.7(5) . .
N33 N34 C10 N31 0.0 . .
Cd9 N34 C10 N31 180.0 . .
N32 N31 C10 N34 0.0 . .
Cd8 N31 C10 N34 180.0 . .
N37 N38 C12 N38 -0.9(12) . 6_575
Cd6 N38 C12 N38 176.5(3) . 6_575
N40 N39 C13 N42 -1.2(9) . .
Cd6 N39 C13 N42 179.2(5) . .
N41 N42 C13 N39 0.9(9) . .
Cd10 N42 C13 N39 -177.0(5) . .
N25 N26 C8 N26 1.9(13) . 6_575
Cd3 N26 C8 N26 168.2(4) . 6_575
N46' Cd2 Cl1 Cd2 59.0(8) . 6_575
N46 Cd2 Cl1 Cd2 45.3(5) . 6_575
N17 Cd2 Cl1 Cd2 143.8(2) . 6_575
N7 Cd2 Cl1 Cd2 -121.65(18) . 6_575
N21 Cd2 Cl1 Cd2 -11.1(16) . 6_575
N25 Cd2 Cl1 Cd2 -40.10(17) . 6_575
